data_7215395
loop_
_publ_author_name
'Fu, Shu-Jun'
'Wang, Li'
'Tao, Tao'
'Hu, Bin'
'Huang, Wei'
'You, Xiao-Zeng'

_publ_section_title
;
 Zinc(ii) and cadmium(ii) coordination polymers mediated by rationally
 designed symmetrical/asymmetrical V-shaped heterocyclic aromatic ligands
 exhibiting different supramolecular architectures
;
_journal_issue 20
_journal_name_full CrystEngComm
_journal_page_first 6192
_journal_paper_doi 10.1039/c1ce05516j
_journal_volume 13
_journal_year 2011
_chemical_formula_moiety 'C24 H18 Cd Cl2 N6 S2'
_chemical_formula_sum 'C24 H18 Cd Cl2 N6 S2'
_chemical_formula_weight 637.86
_chemical_name_systematic
;
?
;
_space_group_IT_number 14
_symmetry_cell_setting monoclinic
_symmetry_space_group_name_Hall '-P 2ybc'
_symmetry_space_group_name_H-M 'P 1 21/c 1'
_atom_sites_solution_hydrogens geom
_atom_sites_solution_primary direct
_atom_sites_solution_secondary difmap
_audit_creation_method SHELXL-97
_cell_angle_alpha 90.00
_cell_angle_beta 104.4480(10)
_cell_angle_gamma 90.00
_cell_formula_units_Z 2
_cell_length_a 8.1844(4)
_cell_length_b 9.6968(5)
_cell_length_c 15.7097(8)
_cell_measurement_reflns_used 3080
_cell_measurement_temperature 291(2)
_cell_measurement_theta_max 28.056
_cell_measurement_theta_min 2.491
_cell_volume 1207.33(11)
_computing_cell_refinement SMART
_computing_data_collection 'SMART (BRUKER 2000)'
_computing_data_reduction 'SAINT (BRUKER 2000)'
_computing_molecular_graphics SHELXTL
_computing_publication_material SHELXTL
_computing_structure_refinement SHELXTL
_computing_structure_solution 'SHELXTL (BRUKER 2000)'
_diffrn_ambient_temperature 291(2)
_diffrn_measured_fraction_theta_full 0.998
_diffrn_measured_fraction_theta_max 0.998
_diffrn_measurement_device_type 'CCD area detector'
_diffrn_measurement_method 'phi and omega scans'
_diffrn_radiation_monochromator graphite
_diffrn_radiation_source 'fine-focus sealed tube'
_diffrn_radiation_type MoK\a
_diffrn_radiation_wavelength 0.71073
_diffrn_reflns_av_R_equivalents 0.0232
_diffrn_reflns_av_sigmaI/netI 0.0288
_diffrn_reflns_limit_h_max 7
_diffrn_reflns_limit_h_min -9
_diffrn_reflns_limit_k_max 10
_diffrn_reflns_limit_k_min -11
_diffrn_reflns_limit_l_max 17
_diffrn_reflns_limit_l_min -18
_diffrn_reflns_number 5938
_diffrn_reflns_theta_full 25.00
_diffrn_reflns_theta_max 25.00
_diffrn_reflns_theta_min 2.49
_exptl_absorpt_coefficient_mu 1.326
_exptl_absorpt_correction_T_max 0.8788
_exptl_absorpt_correction_T_min 0.8571
_exptl_absorpt_correction_type multi-scan
_exptl_absorpt_process_details 'SADABS, BRUKER(2000)'
_exptl_crystal_colour colourless
_exptl_crystal_density_diffrn 1.755
_exptl_crystal_density_method 'not measured'
_exptl_crystal_description block
_exptl_crystal_F_000 636
_exptl_crystal_size_max 0.12
_exptl_crystal_size_mid 0.11
_exptl_crystal_size_min 0.10
_refine_diff_density_max 0.239
_refine_diff_density_min -0.305
_refine_diff_density_rms 0.052
_refine_ls_extinction_method none
_refine_ls_goodness_of_fit_ref 0.944
_refine_ls_hydrogen_treatment constr
_refine_ls_matrix_type full
_refine_ls_number_parameters 160
_refine_ls_number_reflns 2121
_refine_ls_number_restraints 0
_refine_ls_restrained_S_all 0.944
_refine_ls_R_factor_all 0.0268
_refine_ls_R_factor_gt 0.0215
_refine_ls_shift/su_max 0.000
_refine_ls_shift/su_mean 0.000
_refine_ls_structure_factor_coef Fsqd
_refine_ls_weighting_details 'calc w=1/[\s^2^(Fo^2^)+(0.0251P)^2^] where P=(Fo^2^+2Fc^2^)/3'
_refine_ls_weighting_scheme calc
_refine_ls_wR_factor_gt 0.0473
_refine_ls_wR_factor_ref 0.0490
_reflns_number_gt 1793
_reflns_number_total 2121
_reflns_threshold_expression >2sigma(I)
_cod_data_source_file c1ce05516j.txt
_cod_data_source_block 2
_cod_original_sg_symbol_H-M 'P 21/c'
_cod_database_code 7215395

loop_
_symmetry_equiv_pos_as_xyz
'x, y, z'
'-x, y+1/2, -z+1/2'
'-x, -y, -z'
'x, -y-1/2, z-1/2'

loop_
_atom_site_label
_atom_site_type_symbol
_atom_site_fract_x
_atom_site_fract_y
_atom_site_fract_z
_atom_site_U_iso_or_equiv
_atom_site_adp_type
_atom_site_occupancy
_atom_site_symmetry_multiplicity
_atom_site_calc_flag
_atom_site_refinement_flags
Cd1 Cd 1.0000 0.5000 0.0000 0.03151(9) Uani 1 2 d S
C1 C 0.7453(3) 0.2791(2) 0.06924(15) 0.0359(6) Uani 1 1 d .
H1 H 0.6698 0.2824 0.0142 0.043 Uiso 1 1 calc R
C2 C 0.8554(3) 0.2295(2) 0.20731(16) 0.0408(6) Uani 1 1 d .
H2 H 0.8728 0.1946 0.2640 0.049 Uiso 1 1 calc R
C3 C 0.9615(3) 0.3104(2) 0.17574(16) 0.0410(6) Uani 1 1 d .
H3 H 1.0663 0.3407 0.2082 0.049 Uiso 1 1 calc R
C4 C 0.5674(3) 0.1343(2) 0.14180(15) 0.0331(5) Uani 1 1 d .
C5 C 0.4318(3) 0.1985(2) 0.15738(16) 0.0441(6) Uani 1 1 d .
H5 H 0.4230 0.2934 0.1633 0.053 Uiso 1 1 calc R
C6 C 0.3958(3) -0.0510(2) 0.14611(17) 0.0391(6) Uani 1 1 d .
H6 H 0.3595 -0.1421 0.1441 0.047 Uiso 1 1 calc R
C7 C 0.5497(3) -0.0129(2) 0.13406(15) 0.0316(5) Uani 1 1 d .
C8 C 0.6678(3) -0.1140(2) 0.11238(14) 0.0294(5) Uani 1 1 d .
C9 C 0.6352(3) -0.2533(2) 0.11840(17) 0.0416(6) Uani 1 1 d .
H9 H 0.5460 -0.2815 0.1411 0.050 Uiso 1 1 calc R
C10 C 0.7334(3) -0.3496(2) 0.09124(18) 0.0487(7) Uani 1 1 d .
H10 H 0.7059 -0.4421 0.0949 0.058 Uiso 1 1 calc R
C11 C 0.9024(3) -0.1864(2) 0.05776(17) 0.0435(6) Uani 1 1 d .
H11 H 0.9967 -0.1617 0.0382 0.052 Uiso 1 1 calc R
C12 C 0.8093(3) -0.0824(2) 0.08273(18) 0.0442(7) Uani 1 1 d .
H12 H 0.8414 0.0090 0.0797 0.053 Uiso 1 1 calc R
Cl1 Cl 1.27203(8) 0.54370(6) 0.12284(4) 0.03926(15) Uani 1 1 d .
N1 N 0.8925(2) 0.34116(18) 0.08907(13) 0.0358(5) Uani 1 1 d .
N2 N 0.7173(2) 0.20981(17) 0.13872(12) 0.0316(4) Uani 1 1 d .
N3 N 0.8661(2) -0.31908(18) 0.05983(13) 0.0356(5) Uani 1 1 d .
S1 S 0.27856(8) 0.08367(7) 0.16488(5) 0.0530(2) Uani 1 1 d .

loop_
_atom_site_aniso_label
_atom_site_aniso_U_11
_atom_site_aniso_U_22
_atom_site_aniso_U_33
_atom_site_aniso_U_23
_atom_site_aniso_U_13
_atom_site_aniso_U_12
Cd1 0.03730(15) 0.02424(13) 0.03615(15) -0.00124(10) 0.01512(11) 0.00092(11)
C1 0.0460(15) 0.0291(12) 0.0332(14) 0.0009(11) 0.0113(11) -0.0015(11)
C2 0.0441(15) 0.0457(15) 0.0332(14) 0.0072(12) 0.0110(12) 0.0005(12)
C3 0.0400(14) 0.0430(14) 0.0394(16) 0.0018(12) 0.0090(12) 0.0006(12)
C4 0.0380(13) 0.0297(12) 0.0343(14) -0.0002(10) 0.0139(11) 0.0002(11)
C5 0.0479(16) 0.0318(13) 0.0571(18) -0.0020(12) 0.0214(13) 0.0082(12)
C6 0.0363(14) 0.0334(12) 0.0518(17) -0.0041(12) 0.0188(12) -0.0014(11)
C7 0.0336(13) 0.0296(13) 0.0331(13) -0.0005(10) 0.0113(10) 0.0017(10)
C8 0.0288(12) 0.0290(12) 0.0317(13) -0.0019(10) 0.0100(10) 0.0010(10)
C9 0.0401(15) 0.0310(13) 0.0614(18) 0.0013(12) 0.0272(13) 0.0001(11)
C10 0.0505(16) 0.0275(13) 0.075(2) 0.0008(13) 0.0290(15) 0.0013(12)
C11 0.0424(15) 0.0352(14) 0.0620(18) -0.0035(12) 0.0302(13) -0.0006(12)
C12 0.0489(16) 0.0239(13) 0.0683(19) -0.0049(12) 0.0306(14) -0.0043(11)
Cl1 0.0391(3) 0.0381(3) 0.0403(4) -0.0018(3) 0.0094(3) -0.0023(3)
N1 0.0442(12) 0.0273(10) 0.0388(12) 0.0017(9) 0.0159(10) 0.0008(9)
N2 0.0388(11) 0.0244(10) 0.0340(11) 0.0008(8) 0.0138(9) 0.0011(9)
N3 0.0358(11) 0.0291(11) 0.0450(13) -0.0032(9) 0.0158(10) 0.0019(9)
S1 0.0403(4) 0.0502(4) 0.0758(6) -0.0066(4) 0.0282(4) 0.0069(3)

loop_
_atom_type_symbol
_atom_type_description
_atom_type_scat_dispersion_real
_atom_type_scat_dispersion_imag
_atom_type_scat_source
C C 0.0033 0.0016 'International Tables Vol C Tables 4.2.6.8 and 6.1.1.4'
H H 0.0000 0.0000 'International Tables Vol C Tables 4.2.6.8 and 6.1.1.4'
Cd Cd -0.8075 1.2024 'International Tables Vol C Tables 4.2.6.8 and 6.1.1.4'
Cl Cl 0.1484 0.1585 'International Tables Vol C Tables 4.2.6.8 and 6.1.1.4'
N N 0.0061 0.0033 'International Tables Vol C Tables 4.2.6.8 and 6.1.1.4'
S S 0.1246 0.1234 'International Tables Vol C Tables 4.2.6.8 and 6.1.1.4'

loop_
_geom_angle_atom_site_label_1
_geom_angle_atom_site_label_2
_geom_angle_atom_site_label_3
_geom_angle
_geom_angle_site_symmetry_1
_geom_angle_site_symmetry_3
N3 Cd1 N3 180.00(8) 1_565 3_755
N3 Cd1 N1 91.68(6) 1_565 3_765
N3 Cd1 N1 88.32(6) 3_755 3_765
N3 Cd1 N1 88.32(6) 1_565 .
N3 Cd1 N1 91.68(6) 3_755 .
N1 Cd1 N1 180.00(7) 3_765 .
N3 Cd1 Cl1 88.86(5) 1_565 .
N3 Cd1 Cl1 91.14(5) 3_755 .
N1 Cd1 Cl1 87.55(5) 3_765 .
N1 Cd1 Cl1 92.45(5) . .
N3 Cd1 Cl1 91.14(5) 1_565 3_765
N3 Cd1 Cl1 88.86(5) 3_755 3_765
N1 Cd1 Cl1 92.45(5) 3_765 3_765
N1 Cd1 Cl1 87.55(5) . 3_765
Cl1 Cd1 Cl1 180.00(3) . 3_765
N1 C1 N2 111.6(2) . .
N1 C1 H1 124.2 . .
N2 C1 H1 124.2 . .
C3 C2 N2 105.8(2) . .
C3 C2 H2 127.1 . .
N2 C2 H2 127.1 . .
C2 C3 N1 110.3(2) . .
C2 C3 H3 124.8 . .
N1 C3 H3 124.8 . .
C5 C4 C7 113.9(2) . .
C5 C4 N2 121.3(2) . .
C7 C4 N2 124.80(19) . .
C4 C5 S1 111.40(18) . .
C4 C5 H5 124.3 . .
S1 C5 H5 124.3 . .
C7 C6 S1 113.43(18) . .
C7 C6 H6 123.3 . .
S1 C6 H6 123.3 . .
C6 C7 C4 109.42(19) . .
C6 C7 C8 122.04(19) . .
C4 C7 C8 128.47(19) . .
C9 C8 C12 115.5(2) . .
C9 C8 C7 118.95(19) . .
C12 C8 C7 125.6(2) . .
C10 C9 C8 120.4(2) . .
C10 C9 H9 119.8 . .
C8 C9 H9 119.8 . .
N3 C10 C9 124.0(2) . .
N3 C10 H10 118.0 . .
C9 C10 H10 118.0 . .
N3 C11 C12 124.1(2) . .
N3 C11 H11 118.0 . .
C12 C11 H11 118.0 . .
C11 C12 C8 120.1(2) . .
C11 C12 H12 119.9 . .
C8 C12 H12 119.9 . .
C1 N1 C3 105.19(18) . .
C1 N1 Cd1 127.33(16) . .
C3 N1 Cd1 126.95(15) . .
C1 N2 C2 107.13(19) . .
C1 N2 C4 126.8(2) . .
C2 N2 C4 126.06(19) . .
C11 N3 C10 115.7(2) . .
C11 N3 Cd1 125.31(15) . 1_545
C10 N3 Cd1 118.67(15) . 1_545
C6 S1 C5 91.89(12) . .

loop_
_geom_bond_atom_site_label_1
_geom_bond_atom_site_label_2
_geom_bond_distance
_geom_bond_site_symmetry_2
Cd1 N3 2.3826(17) 1_565
Cd1 N3 2.3826(17) 3_755
Cd1 N1 2.3914(18) 3_765
Cd1 N1 2.3914(18) .
Cd1 Cl1 2.5916(6) .
Cd1 Cl1 2.5916(6) 3_765
C1 N1 1.313(3) .
C1 N2 1.349(3) .
C1 H1 0.9300 .
C2 C3 1.353(3) .
C2 N2 1.366(3) .
C2 H2 0.9300 .
C3 N1 1.370(3) .
C3 H3 0.9300 .
C4 C5 1.347(3) .
C4 C7 1.437(3) .
C4 N2 1.440(3) .
C5 S1 1.703(2) .
C5 H5 0.9300 .
C6 C7 1.370(3) .
C6 S1 1.689(2) .
C6 H6 0.9300 .
C7 C8 1.475(3) .
C8 C9 1.385(3) .
C8 C12 1.385(3) .
C9 C10 1.368(3) .
C9 H9 0.9300 .
C10 N3 1.334(3) .
C10 H10 0.9300 .
C11 N3 1.322(3) .
C11 C12 1.379(3) .
C11 H11 0.9300 .
C12 H12 0.9300 .
N3 Cd1 2.3826(17) 1_545

loop_
_geom_torsion_atom_site_label_1
_geom_torsion_atom_site_label_2
_geom_torsion_atom_site_label_3
_geom_torsion_atom_site_label_4
_geom_torsion
_geom_torsion_site_symmetry_1
_geom_torsion_site_symmetry_4
N2 C2 C3 N1 -0.1(3) . .
C7 C4 C5 S1 0.9(3) . .
N2 C4 C5 S1 -175.83(17) . .
S1 C6 C7 C4 0.5(3) . .
S1 C6 C7 C8 -176.85(18) . .
C5 C4 C7 C6 -0.9(3) . .
N2 C4 C7 C6 175.7(2) . .
C5 C4 C7 C8 176.2(2) . .
N2 C4 C7 C8 -7.2(4) . .
C6 C7 C8 C9 -10.7(4) . .
C4 C7 C8 C9 172.5(2) . .
C6 C7 C8 C12 166.8(2) . .
C4 C7 C8 C12 -10.0(4) . .
C12 C8 C9 C10 -3.7(4) . .
C7 C8 C9 C10 174.1(2) . .
C8 C9 C10 N3 1.6(4) . .
N3 C11 C12 C8 0.1(4) . .
C9 C8 C12 C11 2.9(4) . .
C7 C8 C12 C11 -174.7(2) . .
N2 C1 N1 C3 -0.3(2) . .
N2 C1 N1 Cd1 -172.29(13) . .
C2 C3 N1 C1 0.2(3) . .
C2 C3 N1 Cd1 172.27(15) . .
N3 Cd1 N1 C1 87.40(18) 1_565 .
N3 Cd1 N1 C1 -92.60(18) 3_755 .
N1 Cd1 N1 C1 24(100) 3_765 .
Cl1 Cd1 N1 C1 176.18(18) . .
Cl1 Cd1 N1 C1 -3.82(18) 3_765 .
N3 Cd1 N1 C3 -82.96(18) 1_565 .
N3 Cd1 N1 C3 97.04(18) 3_755 .
N1 Cd1 N1 C3 -146(100) 3_765 .
Cl1 Cd1 N1 C3 5.83(18) . .
Cl1 Cd1 N1 C3 -174.17(18) 3_765 .
N1 C1 N2 C2 0.2(3) . .
N1 C1 N2 C4 177.64(19) . .
C3 C2 N2 C1 -0.1(2) . .
C3 C2 N2 C4 -177.52(19) . .
C5 C4 N2 C1 -83.3(3) . .
C7 C4 N2 C1 100.4(3) . .
C5 C4 N2 C2 93.6(3) . .
C7 C4 N2 C2 -82.7(3) . .
C12 C11 N3 C10 -2.3(4) . .
C12 C11 N3 Cd1 171.4(2) . 1_545
C9 C10 N3 C11 1.5(4) . .
C9 C10 N3 Cd1 -172.7(2) . 1_545
C7 C6 S1 C5 0.0(2) . .
C4 C5 S1 C6 -0.5(2) . .
